data_4028335
loop_
_publ_author_name
'Maozhong Miao'
'Jian Cao'
'Xian Huang'
'Luling Wu'

_publ_section_title
;
 Hydroxyphosphinylation Reaction of 3-Cyclopropylideneprop-2-en-1-ones via
 C-P \s-Bond Cleavage
;
_journal_name_full 'Journal of Organic Chemistry'
_journal_page_first 5999
_journal_page_last 6007
_journal_paper_doi 10.1021/jo400610q
_journal_volume 78
_journal_year 2013
_chemical_formula_moiety 'C34 H33 O P'
_chemical_formula_sum 'C34 H33 O P'
_chemical_formula_weight 488.57
_chemical_name_systematic
; 
 ? 
;
_space_group_IT_number 2
_symmetry_cell_setting triclinic
_symmetry_space_group_name_Hall '-P 1'
_symmetry_space_group_name_H-M 'P -1'
_atom_sites_solution_hydrogens geom
_atom_sites_solution_primary direct
_atom_sites_solution_secondary difmap
_audit_creation_method SHELXL-97
_cell_angle_alpha 86.150(5)
_cell_angle_beta 71.839(6)
_cell_angle_gamma 81.718(5)
_cell_formula_units_Z 2
_cell_length_a 9.8264(6)
_cell_length_b 9.8450(6)
_cell_length_c 14.8604(9)
_cell_measurement_reflns_used 3804
_cell_measurement_temperature 293(2)
_cell_measurement_theta_max 29.4757
_cell_measurement_theta_min 3.0412
_cell_volume 1351.37(15)
_computing_cell_refinement 'CrysAlis PRO (Oxford Diffraction, 2010)'
_computing_data_collection 'CrysAlis PRO'
_computing_data_reduction 'CrysAlis PRO'
_computing_molecular_graphics 'OLEX2 (Dolomanov et al., 2009)'
_computing_publication_material OLEX2
_computing_structure_refinement 'SHELXL-97 (Sheldrick, 2008)'
_computing_structure_solution 'SHELXS-97 (Sheldrick, 2008)'
_diffrn_ambient_temperature 293(2)
_diffrn_detector_area_resol_mean 10.3592
_diffrn_measured_fraction_theta_full 0.996
_diffrn_measured_fraction_theta_max 0.996
_diffrn_measurement_device_type 'Xcalibur, Atlas, Gemini ultra'
_diffrn_measurement_method '\w scans'
_diffrn_radiation_monochromator graphite
_diffrn_radiation_source 'fine-focus sealed tube'
_diffrn_radiation_type MoK\a
_diffrn_radiation_wavelength 0.71073
_diffrn_reflns_av_R_equivalents 0.0252
_diffrn_reflns_av_sigmaI/netI 0.0434
_diffrn_reflns_limit_h_max 11
_diffrn_reflns_limit_h_min -11
_diffrn_reflns_limit_k_max 10
_diffrn_reflns_limit_k_min -11
_diffrn_reflns_limit_l_max 17
_diffrn_reflns_limit_l_min -16
_diffrn_reflns_number 9378
_diffrn_reflns_theta_full 25.35
_diffrn_reflns_theta_max 25.35
_diffrn_reflns_theta_min 3.05
_exptl_absorpt_coefficient_mu 0.126
_exptl_absorpt_correction_T_max 0.9801
_exptl_absorpt_correction_T_min 0.9488
_exptl_absorpt_correction_type multi-scan
_exptl_absorpt_process_details
;
CrysAlis PRO (Oxford Diffraction, 2010) 
;
_exptl_crystal_colour yellow
_exptl_crystal_density_diffrn 1.201
_exptl_crystal_description block
_exptl_crystal_F_000 520
_exptl_crystal_size_max 0.42
_exptl_crystal_size_mid 0.25
_exptl_crystal_size_min 0.16
_refine_diff_density_max 0.248
_refine_diff_density_min -0.255
_refine_diff_density_rms 0.036
_refine_ls_extinction_method none
_refine_ls_goodness_of_fit_ref 1.030
_refine_ls_hydrogen_treatment constr
_refine_ls_matrix_type full
_refine_ls_number_parameters 327
_refine_ls_number_reflns 4928
_refine_ls_number_restraints 0
_refine_ls_restrained_S_all 1.030
_refine_ls_R_factor_all 0.0645
_refine_ls_R_factor_gt 0.0443
_refine_ls_shift/su_max 0.000
_refine_ls_shift/su_mean 0.000
_refine_ls_structure_factor_coef Fsqd
_refine_ls_weighting_details 'calc w=1/[\s^2^(Fo^2^)+(0.0373P)^2^+0.3251P] where P=(Fo^2^+2Fc^2^)/3'
_refine_ls_weighting_scheme calc
_refine_ls_wR_factor_gt 0.0936
_refine_ls_wR_factor_ref 0.1042
_reflns_number_gt 3754
_reflns_number_total 4928
_reflns_threshold_expression >2sigma(I)
_cod_data_source_file jo400610q_si_002.cif
_cod_data_source_block 110104_mmz110104
_cod_original_cell_volume 1351.38(15)
_cod_database_code 4028335

loop_
_symmetry_equiv_pos_as_xyz
'x, y, z'
'-x, -y, -z'

loop_
_atom_site_label
_atom_site_type_symbol
_atom_site_fract_x
_atom_site_fract_y
_atom_site_fract_z
_atom_site_U_iso_or_equiv
_atom_site_adp_type
_atom_site_occupancy
_atom_site_symmetry_multiplicity
_atom_site_calc_flag
_atom_site_refinement_flags
P1 P 0.23568(5) 0.70580(5) 0.21448(3) 0.03230(14) Uani 1 1 d .
O1 O 0.24734(14) 0.70173(12) 0.33705(8) 0.0388(3) Uani 1 1 d .
C1 C -0.0587(2) 0.7510(2) 0.30402(15) 0.0572(6) Uani 1 1 d .
H1 H -0.0513 0.6558 0.3086 0.069 Uiso 1 1 calc R
C2 C -0.1922(3) 0.8281(3) 0.33813(17) 0.0700(7) Uani 1 1 d .
H2 H -0.2742 0.7846 0.3645 0.084 Uiso 1 1 calc R
C3 C -0.2039(3) 0.9685(3) 0.33311(17) 0.0667(7) Uani 1 1 d .
H3 H -0.2939 1.0207 0.3552 0.080 Uiso 1 1 calc R
C4 C -0.0839(3) 1.0306(3) 0.29583(19) 0.0698(7) Uani 1 1 d .
H4 H -0.0915 1.1259 0.2936 0.084 Uiso 1 1 calc R
C5 C 0.0496(2) 0.9540(2) 0.26103(16) 0.0550(6) Uani 1 1 d .
H5 H 0.1311 0.9984 0.2357 0.066 Uiso 1 1 calc R
C6 C 0.0639(2) 0.81308(19) 0.26333(11) 0.0349(4) Uani 1 1 d .
C7 C 0.2299(2) 0.71830(18) 0.08723(12) 0.0351(4) Uani 1 1 d .
C8 C 0.3510(2) 0.6639(2) 0.01548(12) 0.0446(5) Uani 1 1 d .
H8 H 0.4335 0.6265 0.0310 0.053 Uiso 1 1 calc R
C9 C 0.3529(3) 0.6634(2) -0.07741(14) 0.0589(6) Uani 1 1 d .
H9 H 0.4344 0.6231 -0.1231 0.071 Uiso 1 1 calc R
C10 C 0.2343(3) 0.7224(3) -0.10254(15) 0.0721(7) Uani 1 1 d .
H10 H 0.2350 0.7227 -0.1653 0.087 Uiso 1 1 calc R
C11 C 0.1153(3) 0.7807(3) -0.03467(16) 0.0717(7) Uani 1 1 d .
H11 H 0.0355 0.8227 -0.0516 0.086 Uiso 1 1 calc R
C12 C 0.1125(2) 0.7779(2) 0.05920(14) 0.0510(5) Uani 1 1 d .
H12 H 0.0298 0.8169 0.1045 0.061 Uiso 1 1 calc R
C13 C 0.4258(2) 0.9014(2) 0.13133(13) 0.0497(5) Uani 1 1 d .
H13 H 0.3481 0.9528 0.1167 0.060 Uiso 1 1 calc R
C14 C 0.5584(3) 0.9497(3) 0.10398(16) 0.0680(7) Uani 1 1 d .
H14 H 0.5680 1.0354 0.0740 0.082 Uiso 1 1 calc R
C15 C 0.6745(3) 0.8728(4) 0.1206(2) 0.0874(9) Uani 1 1 d .
H15 H 0.7641 0.9047 0.1007 0.105 Uiso 1 1 calc R
C16 C 0.6598(3) 0.7477(4) 0.1669(2) 0.0841(9) Uani 1 1 d .
H16 H 0.7400 0.6940 0.1768 0.101 Uiso 1 1 calc R
C17 C 0.5263(2) 0.7014(3) 0.19875(15) 0.0575(6) Uani 1 1 d .
H17 H 0.5164 0.6187 0.2328 0.069 Uiso 1 1 calc R
C18 C 0.4075(2) 0.7768(2) 0.18055(12) 0.0385(4) Uani 1 1 d .
C19 C 0.23426(19) 0.51904(18) 0.23019(11) 0.0339(4) Uani 1 1 d .
C20 C 0.2232(2) 0.4336(2) 0.15401(13) 0.0439(5) Uani 1 1 d .
H20 H 0.3124 0.4191 0.1009 0.053 Uiso 1 1 calc R
C21 C 0.0896(3) 0.4421(3) 0.12558(18) 0.0664(7) Uani 1 1 d .
H21B H 0.0050 0.5012 0.1615 0.080 Uiso 1 1 calc R
H21A H 0.1007 0.4382 0.0586 0.080 Uiso 1 1 calc R
C22 C 0.1370(3) 0.3154(2) 0.17333(17) 0.0683(7) Uani 1 1 d .
H22A H 0.1771 0.2343 0.1354 0.082 Uiso 1 1 calc R
H22B H 0.0814 0.2974 0.2384 0.082 Uiso 1 1 calc R
C23 C 0.24247(19) 0.47145(18) 0.31584(12) 0.0335(4) Uani 1 1 d .
C24 C 0.2411(2) 0.32593(18) 0.35041(12) 0.0348(4) Uani 1 1 d .
C25 C 0.1233(2) 0.2883(2) 0.42267(13) 0.0455(5) Uani 1 1 d .
H25 H 0.0466 0.3546 0.4503 0.055 Uiso 1 1 calc R
C26 C 0.1190(3) 0.1536(2) 0.45390(15) 0.0560(6) Uani 1 1 d .
H26 H 0.0391 0.1295 0.5020 0.067 Uiso 1 1 calc R
C27 C 0.2315(3) 0.0553(2) 0.41450(16) 0.0596(6) Uani 1 1 d .
H27 H 0.2277 -0.0358 0.4352 0.072 Uiso 1 1 calc R
C28 C 0.3503(3) 0.0911(2) 0.34433(16) 0.0569(6) Uani 1 1 d .
H28 H 0.4278 0.0245 0.3184 0.068 Uiso 1 1 calc R
C29 C 0.3548(2) 0.2260(2) 0.31216(14) 0.0488(5) Uani 1 1 d .
H29 H 0.4353 0.2495 0.2643 0.059 Uiso 1 1 calc R
C30 C 0.25200(18) 0.57690(18) 0.37815(12) 0.0330(4) Uani 1 1 d .
C31 C 0.26859(19) 0.55378(19) 0.46426(12) 0.0371(4) Uani 1 1 d .
H31 H 0.2699 0.4640 0.4881 0.044 Uiso 1 1 calc R
C32 C 0.2853(2) 0.66240(19) 0.52502(12) 0.0403(5) Uani 1 1 d .
H32 H 0.2075 0.7381 0.5280 0.048 Uiso 1 1 calc R
C33 C 0.4284(2) 0.7197(2) 0.48227(16) 0.0583(6) Uani 1 1 d .
H33B H 0.5067 0.6494 0.4830 0.087 Uiso 1 1 calc R
H33C H 0.4310 0.7957 0.5187 0.087 Uiso 1 1 calc R
H33A H 0.4378 0.7502 0.4181 0.087 Uiso 1 1 calc R
C34 C 0.2691(3) 0.6081(2) 0.62577(14) 0.0704(7) Uani 1 1 d .
H34A H 0.1752 0.5797 0.6531 0.106 Uiso 1 1 calc R
H34C H 0.2802 0.6793 0.6631 0.106 Uiso 1 1 calc R
H34B H 0.3418 0.5312 0.6247 0.106 Uiso 1 1 calc R

loop_
_atom_site_aniso_label
_atom_site_aniso_U_11
_atom_site_aniso_U_22
_atom_site_aniso_U_33
_atom_site_aniso_U_23
_atom_site_aniso_U_13
_atom_site_aniso_U_12
P1 0.0379(3) 0.0298(3) 0.0304(2) 0.00045(18) -0.0118(2) -0.0057(2)
O1 0.0566(8) 0.0291(7) 0.0348(6) 0.0017(5) -0.0200(6) -0.0064(6)
C1 0.0496(14) 0.0480(14) 0.0652(14) -0.0040(11) -0.0023(11) -0.0108(11)
C2 0.0404(14) 0.084(2) 0.0759(16) -0.0140(14) 0.0000(12) -0.0127(13)
C3 0.0460(14) 0.0781(19) 0.0695(15) -0.0212(13) -0.0154(12) 0.0163(13)
C4 0.0581(16) 0.0463(15) 0.0959(19) -0.0093(13) -0.0157(14) 0.0082(12)
C5 0.0463(13) 0.0398(13) 0.0744(14) -0.0023(10) -0.0123(11) -0.0047(10)
C6 0.0399(11) 0.0357(11) 0.0300(9) -0.0014(7) -0.0117(8) -0.0054(8)
C7 0.0432(11) 0.0329(10) 0.0323(9) 0.0023(7) -0.0133(8) -0.0124(8)
C8 0.0475(12) 0.0499(13) 0.0358(10) 0.0000(9) -0.0104(9) -0.0106(10)
C9 0.0676(16) 0.0693(16) 0.0359(11) -0.0060(10) -0.0056(11) -0.0167(13)
C10 0.092(2) 0.098(2) 0.0348(12) -0.0010(12) -0.0278(13) -0.0197(16)
C11 0.0726(17) 0.099(2) 0.0553(14) -0.0009(13) -0.0399(14) -0.0039(15)
C12 0.0481(12) 0.0657(15) 0.0431(11) -0.0027(10) -0.0208(10) -0.0037(11)
C13 0.0533(13) 0.0507(13) 0.0454(11) 0.0021(10) -0.0112(10) -0.0181(11)
C14 0.0750(18) 0.0783(19) 0.0565(14) 0.0067(12) -0.0147(13) -0.0449(15)
C15 0.0569(17) 0.135(3) 0.0802(19) 0.0063(19) -0.0202(15) -0.0492(19)
C16 0.0468(15) 0.121(3) 0.092(2) 0.0078(18) -0.0324(14) -0.0155(16)
C17 0.0463(13) 0.0696(16) 0.0613(13) 0.0037(11) -0.0239(11) -0.0082(11)
C18 0.0412(11) 0.0436(12) 0.0334(9) -0.0039(8) -0.0124(8) -0.0101(9)
C19 0.0380(10) 0.0311(10) 0.0333(9) -0.0003(7) -0.0112(8) -0.0065(8)
C20 0.0576(13) 0.0381(12) 0.0391(10) -0.0019(8) -0.0160(9) -0.0126(10)
C21 0.0821(18) 0.0626(16) 0.0727(15) -0.0009(12) -0.0442(14) -0.0227(13)
C22 0.109(2) 0.0509(15) 0.0628(14) 0.0052(11) -0.0415(14) -0.0383(14)
C23 0.0321(10) 0.0311(10) 0.0360(9) 0.0000(8) -0.0085(8) -0.0042(8)
C24 0.0430(11) 0.0290(10) 0.0339(9) 0.0014(7) -0.0136(8) -0.0064(8)
C25 0.0445(12) 0.0410(12) 0.0481(11) 0.0025(9) -0.0105(9) -0.0062(9)
C26 0.0607(14) 0.0482(14) 0.0582(13) 0.0135(11) -0.0147(11) -0.0189(12)
C27 0.0825(18) 0.0362(13) 0.0665(14) 0.0133(11) -0.0323(14) -0.0134(12)
C28 0.0699(16) 0.0368(13) 0.0609(13) -0.0046(10) -0.0219(12) 0.0087(11)
C29 0.0503(13) 0.0436(13) 0.0442(11) 0.0024(9) -0.0058(10) -0.0001(10)
C30 0.0328(10) 0.0310(10) 0.0331(9) 0.0003(7) -0.0089(8) -0.0009(8)
C31 0.0412(11) 0.0331(10) 0.0351(10) 0.0007(8) -0.0117(8) 0.0005(8)
C32 0.0449(12) 0.0379(11) 0.0370(10) -0.0060(8) -0.0151(9) 0.0062(9)
C33 0.0521(14) 0.0590(15) 0.0686(14) -0.0180(11) -0.0253(11) 0.0000(11)
C34 0.109(2) 0.0609(16) 0.0398(12) -0.0107(10) -0.0281(13) 0.0097(14)

loop_
_atom_type_symbol
_atom_type_description
_atom_type_scat_dispersion_real
_atom_type_scat_dispersion_imag
_atom_type_scat_source
C C 0.0033 0.0016 'International Tables Vol C Tables 4.2.6.8 and 6.1.1.4'
H H 0.0000 0.0000 'International Tables Vol C Tables 4.2.6.8 and 6.1.1.4'
O O 0.0106 0.0060 'International Tables Vol C Tables 4.2.6.8 and 6.1.1.4'
P P 0.1023 0.0942 'International Tables Vol C Tables 4.2.6.8 and 6.1.1.4'

loop_
_geom_angle_atom_site_label_1
_geom_angle_atom_site_label_2
_geom_angle_atom_site_label_3
_geom_angle
C6 P1 C18 121.55(9)
C6 P1 C19 116.66(8)
C18 P1 C19 119.84(9)
C6 P1 O1 84.77(7)
C18 P1 O1 85.34(7)
C19 P1 O1 85.94(7)
C6 P1 C7 95.49(8)
C18 P1 C7 91.82(8)
C19 P1 C7 96.77(8)
O1 P1 C7 176.80(7)
C30 O1 P1 114.82(10)
C6 C1 C2 121.0(2)
C6 C1 H1 119.5
C2 C1 H1 119.5
C3 C2 C1 119.9(2)
C3 C2 H2 120.0
C1 C2 H2 120.0
C4 C3 C2 119.6(2)
C4 C3 H3 120.2
C2 C3 H3 120.2
C3 C4 C5 120.7(2)
C3 C4 H4 119.7
C5 C4 H4 119.7
C6 C5 C4 120.9(2)
C6 C5 H5 119.5
C4 C5 H5 119.5
C5 C6 C1 117.82(19)
C5 C6 P1 123.22(15)
C1 C6 P1 118.96(15)
C12 C7 C8 116.16(17)
C12 C7 P1 124.87(14)
C8 C7 P1 118.97(14)
C9 C8 C7 122.39(19)
C9 C8 H8 118.8
C7 C8 H8 118.8
C10 C9 C8 119.9(2)
C10 C9 H9 120.1
C8 C9 H9 120.1
C11 C10 C9 119.4(2)
C11 C10 H10 120.3
C9 C10 H10 120.3
C10 C11 C12 120.5(2)
C10 C11 H11 119.7
C12 C11 H11 119.7
C11 C12 C7 121.6(2)
C11 C12 H12 119.2
C7 C12 H12 119.2
C14 C13 C18 120.7(2)
C14 C13 H13 119.7
C18 C13 H13 119.7
C15 C14 C13 120.3(2)
C15 C14 H14 119.8
C13 C14 H14 119.8
C14 C15 C16 119.9(2)
C14 C15 H15 120.0
C16 C15 H15 120.0
C15 C16 C17 120.3(2)
C15 C16 H16 119.8
C17 C16 H16 119.8
C18 C17 C16 120.6(2)
C18 C17 H17 119.7
C16 C17 H17 119.7
C17 C18 C13 118.07(19)
C17 C18 P1 119.60(16)
C13 C18 P1 122.20(15)
C23 C19 C20 125.34(17)
C23 C19 P1 113.09(13)
C20 C19 P1 121.56(13)
C21 C20 C19 122.74(19)
C21 C20 C22 59.52(15)
C19 C20 C22 123.32(17)
C21 C20 H20 113.6
C19 C20 H20 113.6
C22 C20 H20 113.6
C22 C21 C20 60.51(14)
C22 C21 H21B 117.7
C20 C21 H21B 117.7
C22 C21 H21A 117.7
C20 C21 H21A 117.7
H21B C21 H21A 114.8
C21 C22 C20 59.97(14)
C21 C22 H22A 117.8
C20 C22 H22A 117.8
C21 C22 H22B 117.8
C20 C22 H22B 117.8
H22A C22 H22B 114.9
C19 C23 C30 114.64(16)
C19 C23 C24 125.86(16)
C30 C23 C24 119.50(15)
C29 C24 C25 118.47(17)
C29 C24 C23 121.57(17)
C25 C24 C23 119.97(16)
C26 C25 C24 120.64(19)
C26 C25 H25 119.7
C24 C25 H25 119.7
C27 C26 C25 120.3(2)
C27 C26 H26 119.9
C25 C26 H26 119.9
C26 C27 C28 119.9(2)
C26 C27 H27 120.0
C28 C27 H27 120.0
C27 C28 C29 120.1(2)
C27 C28 H28 120.0
C29 C28 H28 120.0
C24 C29 C28 120.62(19)
C24 C29 H29 119.7
C28 C29 H29 119.7
O1 C30 C31 122.90(16)
O1 C30 C23 111.49(14)
C31 C30 C23 125.57(16)
C30 C31 C32 124.75(17)
C30 C31 H31 117.6
C32 C31 H31 117.6
C31 C32 C34 111.10(17)
C31 C32 C33 111.59(15)
C34 C32 C33 110.95(18)
C31 C32 H32 107.7
C34 C32 H32 107.7
C33 C32 H32 107.7
C32 C33 H33B 109.5
C32 C33 H33C 109.5
H33B C33 H33C 109.5
C32 C33 H33A 109.5
H33B C33 H33A 109.5
H33C C33 H33A 109.5
C32 C34 H34A 109.5
C32 C34 H34C 109.5
H34A C34 H34C 109.5
C32 C34 H34B 109.5
H34A C34 H34B 109.5
H34C C34 H34B 109.5

loop_
_geom_bond_atom_site_label_1
_geom_bond_atom_site_label_2
_geom_bond_distance
P1 C6 1.8213(18)
P1 C18 1.8319(19)
P1 C19 1.8393(18)
P1 O1 1.8578(12)
P1 C7 1.9046(17)
O1 C30 1.336(2)
C1 C6 1.378(3)
C1 C2 1.380(3)
C1 H1 0.9300
C2 C3 1.369(4)
C2 H2 0.9300
C3 C4 1.352(3)
C3 H3 0.9300
C4 C5 1.379(3)
C4 H4 0.9300
C5 C6 1.373(3)
C5 H5 0.9300
C7 C12 1.386(3)
C7 C8 1.393(3)
C8 C9 1.375(3)
C8 H8 0.9300
C9 C10 1.372(3)
C9 H9 0.9300
C10 C11 1.365(3)
C10 H10 0.9300
C11 C12 1.385(3)
C11 H11 0.9300
C12 H12 0.9300
C13 C14 1.383(3)
C13 C18 1.390(3)
C13 H13 0.9300
C14 C15 1.356(4)
C14 H14 0.9300
C15 C16 1.373(4)
C15 H15 0.9300
C16 C17 1.381(3)
C16 H16 0.9300
C17 C18 1.381(3)
C17 H17 0.9300
C19 C23 1.349(2)
C19 C20 1.494(2)
C20 C21 1.489(3)
C20 C22 1.497(3)
C20 H20 0.9800
C21 C22 1.482(3)
C21 H21B 0.9700
C21 H21A 0.9700
C22 H22A 0.9700
C22 H22B 0.9700
C23 C30 1.468(2)
C23 C24 1.490(2)
C24 C29 1.379(3)
C24 C25 1.387(3)
C25 C26 1.377(3)
C25 H25 0.9300
C26 C27 1.366(3)
C26 H26 0.9300
C27 C28 1.373(3)
C27 H27 0.9300
C28 C29 1.383(3)
C28 H28 0.9300
C29 H29 0.9300
C30 C31 1.340(2)
C31 C32 1.503(3)
C31 H31 0.9300
C32 C34 1.524(3)
C32 C33 1.524(3)
C32 H32 0.9800
C33 H33B 0.9600
C33 H33C 0.9600
C33 H33A 0.9600
C34 H34A 0.9600
C34 H34C 0.9600
C34 H34B 0.9600
